data_7700864
loop_
_publ_author_name
'Chen, Ching-Chin'
'Wu, Yi-Wen'
'Nakamura, Mikio'
'Cheng, Ru-Jen'
'Tseng, Tzu-Hsien'
'Chen, Peter P.-Y.'

_publ_section_title
;
 Assessment of the intramolecular magnetic interactions in the highly
 saddled iron(iii) porphyrin \p-radical cations: the change from planar to
 saddle conformations.
;
_journal_issue 36
_journal_name_full 'Dalton transactions (Cambridge, England : 2003)'
_journal_page_first 13820
_journal_page_last 13833
_journal_paper_doi 10.1039/c9dt02714a
_journal_volume 48
_journal_year 2019
_chemical_formula_sum 'C52 H44 Cl7 Fe N4 Sb'
_chemical_formula_weight 1150.66
_space_group_crystal_system orthorhombic
_space_group_IT_number 36
_space_group_name_Hall 'C 2c -2'
_space_group_name_H-M_alt 'C m c 21'
_symmetry_space_group_name_Hall 'C 2c -2'
_symmetry_space_group_name_H-M 'C m c 21'
_atom_sites_solution_hydrogens geom
_audit_creation_method SHELXL-2014/7
_audit_update_record
;
2018-11-14 deposited with the CCDC.    2019-08-19 downloaded from the CCDC.
;
_cell_angle_alpha 90
_cell_angle_beta 90
_cell_angle_gamma 90
_cell_formula_units_Z 4
_cell_length_a 16.944(2)
_cell_length_b 34.231(5)
_cell_length_c 9.7978(11)
_cell_measurement_temperature 150(2)
_cell_volume 5682.8(12)
_computing_structure_refinement 'SHELXL-2014/7 (Sheldrick, 2014)'
_diffrn_ambient_temperature 150(2)
_diffrn_measured_fraction_theta_full 0.997
_diffrn_measured_fraction_theta_max 0.997
_diffrn_radiation_type MoK\a
_diffrn_radiation_wavelength 0.71073
_diffrn_reflns_av_R_equivalents 0.0390
_diffrn_reflns_av_unetI/netI 0.0172
_diffrn_reflns_Laue_measured_fraction_full 0.997
_diffrn_reflns_Laue_measured_fraction_max 0.997
_diffrn_reflns_limit_h_max 20
_diffrn_reflns_limit_h_min -20
_diffrn_reflns_limit_k_max 42
_diffrn_reflns_limit_k_min -42
_diffrn_reflns_limit_l_max 12
_diffrn_reflns_limit_l_min -12
_diffrn_reflns_number 76685
_diffrn_reflns_point_group_measured_fraction_full 0.998
_diffrn_reflns_point_group_measured_fraction_max 0.998
_diffrn_reflns_theta_full 25.242
_diffrn_reflns_theta_max 26.000
_diffrn_reflns_theta_min 2.992
_exptl_absorpt_coefficient_mu 1.095
_exptl_crystal_density_diffrn 1.345
_exptl_crystal_F_000 2320
_refine_diff_density_max 2.639
_refine_diff_density_min -1.062
_refine_diff_density_rms 0.099
_refine_ls_abs_structure_details
;
 Refined as an inversion twin.
;
_refine_ls_abs_structure_Flack 0.01(2)
_refine_ls_extinction_method none
_refine_ls_goodness_of_fit_ref 1.045
_refine_ls_hydrogen_treatment constr
_refine_ls_matrix_type full
_refine_ls_number_parameters 309
_refine_ls_number_reflns 5780
_refine_ls_number_restraints 1
_refine_ls_restrained_S_all 1.045
_refine_ls_R_factor_all 0.0390
_refine_ls_R_factor_gt 0.0368
_refine_ls_shift/su_max 0.020
_refine_ls_shift/su_mean 0.000
_refine_ls_structure_factor_coef Fsqd
_refine_ls_weighting_details 'w=1/[\s^2^(Fo^2^)+(0.1101P)^2^] where P=(Fo^2^+2Fc^2^)/3'
_refine_ls_weighting_scheme calc
_refine_ls_wR_factor_gt 0.1213
_refine_ls_wR_factor_ref 0.1244
_reflns_Friedel_coverage 0.884
_reflns_Friedel_fraction_full 0.999
_reflns_Friedel_fraction_max 0.999
_reflns_number_gt 5540
_reflns_number_total 5780
_reflns_threshold_expression 'I > 2\s(I)'
_cod_data_source_file c9dt02714a2.cif
_cod_data_source_block feomtppclo4
_cod_depositor_comments 'Adding full bibliography for 7700863--7700864.cif.'
_cod_database_code 7700864
_shelx_shelxl_version_number 2014/7
_shelx_space_group_comment
;
The symmetry employed for this shelxl refinement is uniquely defined
by the following loop, which should always be used as a source of
symmetry information in preference to the above space-group names.
They are only intended as comments.
;

loop_
_space_group_symop_operation_xyz
'x, y, z'
'-x, -y, z+1/2'
'-x, y, z'
'x, -y, z+1/2'
'x+1/2, y+1/2, z'
'-x+1/2, -y+1/2, z+1/2'
'-x+1/2, y+1/2, z'
'x+1/2, -y+1/2, z+1/2'

loop_
_atom_site_label
_atom_site_type_symbol
_atom_site_fract_x
_atom_site_fract_y
_atom_site_fract_z
_atom_site_U_iso_or_equiv
_atom_site_adp_type
_atom_site_occupancy
_atom_site_site_symmetry_order
_atom_site_calc_flag
_atom_site_refinement_flags_posn
_atom_site_refinement_flags_adp
_atom_site_refinement_flags_occupancy
Fe1 Fe 0.0000 0.10018(2) 0.92240(10) 0.0108(2) Uani 1 2 d S T P
Sb1 Sb 0.5000 0.15280(2) 0.36992(5) 0.02472(17) Uani 1 2 d S T P
Cl1 Cl 0.0000 0.08445(5) 1.14277(17) 0.0206(3) Uani 1 2 d S T P
Cl2 Cl 0.5000 0.08506(6) 0.4113(4) 0.0503(7) Uani 1 2 d S T P
Cl3 Cl 0.36087(8) 0.15248(4) 0.3664(2) 0.0308(3) Uani 1 1 d . . .
Cl4 Cl 0.5000 0.22179(5) 0.3268(2) 0.0288(4) Uani 1 2 d S T P
Cl6 Cl 0.5000 0.14188(9) 0.1315(3) 0.0458(6) Uani 1 2 d S T P
Cl7 Cl 0.5000 0.16557(10) 0.6072(3) 0.0468(6) Uani 1 2 d S T P
N1 N 0.1180(2) 0.10328(10) 0.8715(5) 0.0117(7) Uani 1 1 d . . .
N2 N 0.0000 0.04695(15) 0.8310(6) 0.0117(11) Uani 1 2 d S T P
N3 N 0.0000 0.15950(16) 0.9355(6) 0.0130(11) Uani 1 2 d S T P
C1 C 0.1614(3) 0.13702(13) 0.8648(5) 0.0141(8) Uani 1 1 d . . .
C2 C 0.1619(3) 0.07508(13) 0.8047(5) 0.0137(9) Uani 1 1 d . . .
C3 C 0.1415(3) 0.03532(13) 0.8162(5) 0.0133(9) Uani 1 1 d . . .
C4 C 0.0655(3) 0.02350(13) 0.8557(5) 0.0136(9) Uani 1 1 d . . .
C5 C -0.1409(3) 0.17076(13) 0.9410(5) 0.0153(9) Uani 1 1 d . . .
C6 C -0.0653(3) 0.17795(13) 0.9895(5) 0.0128(9) Uani 1 1 d . . .
C7 C -0.0402(3) 0.20653(13) 1.0895(5) 0.0157(9) Uani 1 1 d . . .
C8 C 0.2308(3) 0.13104(15) 0.7802(5) 0.0190(10) Uani 1 1 d . . .
C9 C 0.2294(3) 0.09262(15) 0.7416(5) 0.0180(9) Uani 1 1 d . . .
C10 C 0.0413(3) -0.01403(13) 0.9083(5) 0.0139(9) Uani 1 1 d . . .
C11 C -0.0906(3) 0.23124(17) 1.1814(6) 0.0250(11) Uani 1 1 d . . .
H11A H -0.1464 0.2261 1.1622 0.037 Uiso 1 1 calc R U .
H11B H -0.0792 0.2248 1.2768 0.037 Uiso 1 1 calc R U .
H11C H -0.0792 0.2589 1.1650 0.037 Uiso 1 1 calc R U .
C12 C 0.2882(4) 0.16145(17) 0.7314(6) 0.0278(12) Uani 1 1 d . . .
H12A H 0.2761 0.1865 0.7748 0.042 Uiso 1 1 calc R U .
H12B H 0.3420 0.1535 0.7554 0.042 Uiso 1 1 calc R U .
H12C H 0.2840 0.1641 0.6320 0.042 Uiso 1 1 calc R U .
C13 C 0.2865(3) 0.07474(15) 0.6426(6) 0.0251(11) Uani 1 1 d . . .
H13A H 0.2741 0.0470 0.6308 0.038 Uiso 1 1 calc R U .
H13B H 0.2824 0.0881 0.5544 0.038 Uiso 1 1 calc R U .
H13C H 0.3403 0.0774 0.6779 0.038 Uiso 1 1 calc R U .
C14 C 0.0913(3) -0.04640(13) 0.9630(5) 0.0182(10) Uani 1 1 d . . .
H14C H 0.1471 -0.0397 0.9516 0.027 Uiso 1 1 calc R U .
H14A H 0.0797 -0.0502 1.0601 0.027 Uiso 1 1 calc R U .
H14B H 0.0797 -0.0705 0.9130 0.027 Uiso 1 1 calc R U .
C15 C 0.2000(3) 0.00474(14) 0.7841(5) 0.0152(9) Uani 1 1 d . . .
C16 C 0.1779(3) -0.02560(13) 0.6941(5) 0.0176(9) Uani 1 1 d . . .
H16A H 0.1272 -0.0256 0.6529 0.021 Uiso 1 1 calc R U .
C17 C 0.2318(4) -0.05575(16) 0.6661(6) 0.0278(12) Uani 1 1 d . . .
H17A H 0.2176 -0.0761 0.6051 0.033 Uiso 1 1 calc R U .
C18 C 0.3051(4) -0.05581(17) 0.7269(6) 0.0303(13) Uani 1 1 d . . .
H18A H 0.3411 -0.0764 0.7080 0.036 Uiso 1 1 calc R U .
C19 C 0.3268(3) -0.02619(18) 0.8151(6) 0.0286(12) Uani 1 1 d . . .
H19A H 0.3773 -0.0266 0.8572 0.034 Uiso 1 1 calc R U .
C20 C 0.2746(3) 0.00444(15) 0.8426(5) 0.0203(10) Uani 1 1 d . . .
H20A H 0.2903 0.0251 0.9014 0.024 Uiso 1 1 calc R U .
C21 C -0.2061(3) 0.19900(13) 0.9713(5) 0.0151(9) Uani 1 1 d . . .
C22 C -0.2007(3) 0.23765(14) 0.9267(6) 0.0200(10) Uani 1 1 d . . .
H22A H -0.1554 0.2462 0.8778 0.024 Uiso 1 1 calc R U .
C23 C -0.2616(3) 0.26347(15) 0.9542(6) 0.0284(12) Uani 1 1 d . . .
H23A H -0.2585 0.2897 0.9230 0.034 Uiso 1 1 calc R U .
C24 C -0.3259(4) 0.25132(17) 1.0258(7) 0.0292(12) Uani 1 1 d . . .
H24A H -0.3671 0.2693 1.0445 0.035 Uiso 1 1 calc R U .
C25 C -0.3321(3) 0.2139(2) 1.0710(6) 0.0322(13) Uani 1 1 d . . .
H25A H -0.3771 0.2060 1.1220 0.039 Uiso 1 1 calc R U .
C26 C -0.2720(3) 0.18684(15) 1.0421(6) 0.0222(11) Uani 1 1 d . . .
H26A H -0.2767 0.1605 1.0711 0.027 Uiso 1 1 calc R U .

loop_
_atom_site_aniso_label
_atom_site_aniso_U_11
_atom_site_aniso_U_22
_atom_site_aniso_U_33
_atom_site_aniso_U_23
_atom_site_aniso_U_13
_atom_site_aniso_U_12
Fe1 0.0106(4) 0.0114(4) 0.0105(4) 0.0007(3) 0.000 0.000
Sb1 0.0191(3) 0.0271(3) 0.0280(3) -0.0008(2) 0.000 0.000
Cl1 0.0252(9) 0.0246(8) 0.0121(7) 0.0039(6) 0.000 0.000
Cl2 0.0325(11) 0.0275(10) 0.091(2) 0.0073(12) 0.000 0.000
Cl3 0.0234(6) 0.0324(7) 0.0366(7) 0.0021(6) -0.0007(8) -0.0061(5)
Cl4 0.0166(9) 0.0256(9) 0.0443(11) -0.0075(8) 0.000 0.000
Cl6 0.0432(14) 0.0599(14) 0.0344(12) -0.0224(12) 0.000 0.000
Cl7 0.0289(11) 0.0798(17) 0.0317(12) 0.0100(12) 0.000 0.000
N1 0.0107(17) 0.0104(15) 0.0141(16) -0.0006(16) 0.0019(17) 0.0007(13)
N2 0.007(2) 0.010(2) 0.018(3) 0.001(2) 0.000 0.000
N3 0.006(3) 0.013(2) 0.020(3) -0.004(2) 0.000 0.000
C1 0.013(2) 0.0159(19) 0.0131(19) -0.003(2) -0.003(2) -0.0010(16)
C2 0.017(2) 0.013(2) 0.010(2) 0.0028(17) 0.0008(18) 0.0032(17)
C3 0.015(2) 0.013(2) 0.0126(19) -0.0041(17) -0.0010(17) 0.0015(17)
C4 0.017(2) 0.0103(18) 0.013(2) -0.0035(18) -0.0011(18) 0.0007(16)
C5 0.014(2) 0.017(2) 0.014(2) 0.0023(18) 0.0047(19) 0.0025(18)
C6 0.012(2) 0.0112(19) 0.015(2) 0.0029(17) 0.0034(17) 0.0039(16)
C7 0.017(2) 0.015(2) 0.015(2) 0.0020(18) 0.0021(18) 0.0024(19)
C8 0.016(2) 0.021(2) 0.020(2) 0.004(2) 0.0035(19) -0.0036(18)
C9 0.012(2) 0.023(2) 0.019(2) 0.0017(19) 0.0017(19) 0.0026(18)
C10 0.013(2) 0.014(2) 0.015(2) 0.0002(16) -0.0001(18) -0.0022(17)
C11 0.016(2) 0.033(3) 0.026(3) -0.008(2) 0.002(2) 0.002(2)
C12 0.026(3) 0.023(3) 0.034(3) -0.005(2) 0.017(2) -0.007(2)
C13 0.023(3) 0.024(2) 0.028(3) -0.007(2) 0.013(2) -0.004(2)
C14 0.017(2) 0.015(2) 0.023(2) 0.0033(18) -0.0029(19) 0.0059(19)
C15 0.016(2) 0.0137(19) 0.016(2) 0.0014(18) 0.0017(19) 0.0005(17)
C16 0.026(3) 0.009(2) 0.018(2) 0.0007(18) 0.000(2) 0.0019(18)
C17 0.037(3) 0.019(2) 0.027(3) -0.002(2) 0.010(2) 0.007(2)
C18 0.037(3) 0.023(3) 0.030(3) 0.004(2) 0.007(3) 0.013(2)
C19 0.016(2) 0.039(3) 0.031(3) 0.000(2) -0.003(2) 0.013(2)
C20 0.016(2) 0.020(2) 0.025(3) 0.000(2) -0.001(2) 0.0025(18)
C21 0.014(2) 0.013(2) 0.019(2) -0.0034(18) 0.0010(18) 0.0016(17)
C22 0.020(2) 0.015(2) 0.025(2) 0.005(2) -0.002(2) -0.0013(18)
C23 0.027(3) 0.017(2) 0.041(3) -0.002(2) -0.008(3) 0.004(2)
C24 0.025(3) 0.029(3) 0.034(3) -0.013(2) -0.002(2) 0.013(2)
C25 0.016(3) 0.046(3) 0.034(3) 0.001(3) 0.009(2) 0.006(3)
C26 0.019(3) 0.015(2) 0.033(3) -0.003(2) 0.005(2) 0.000(2)

loop_
_atom_type_symbol
_atom_type_description
_atom_type_scat_dispersion_real
_atom_type_scat_dispersion_imag
_atom_type_scat_source
C C 0.0033 0.0016 'International Tables Vol C Tables 4.2.6.8 and 6.1.1.4'
H H 0.0000 0.0000 'International Tables Vol C Tables 4.2.6.8 and 6.1.1.4'
Cl Cl 0.1484 0.1585 'International Tables Vol C Tables 4.2.6.8 and 6.1.1.4'
Fe Fe 0.3463 0.8444 'International Tables Vol C Tables 4.2.6.8 and 6.1.1.4'
N N 0.0061 0.0033 'International Tables Vol C Tables 4.2.6.8 and 6.1.1.4'
Sb Sb -0.5866 1.5461 'International Tables Vol C Tables 4.2.6.8 and 6.1.1.4'

loop_
_geom_angle_atom_site_label_1
_geom_angle_atom_site_label_2
_geom_angle_atom_site_label_3
_geom_angle
_geom_angle_site_symmetry_1
_geom_angle_site_symmetry_3
N2 Fe1 N3 157.4(2) . .
N2 Fe1 N1 86.53(11) . 3
N3 Fe1 N1 87.93(11) . 3
N2 Fe1 N1 86.53(11) . .
N3 Fe1 N1 87.93(11) . .
N1 Fe1 N1 151.4(3) 3 .
N2 Fe1 Cl1 102.17(17) . .
N3 Fe1 Cl1 100.39(19) . .
N1 Fe1 Cl1 104.30(13) 3 .
N1 Fe1 Cl1 104.30(13) . .
Cl2 Sb1 Cl3 89.88(3) . 3_655
Cl2 Sb1 Cl3 89.88(3) . .
Cl3 Sb1 Cl3 178.23(10) 3_655 .
Cl2 Sb1 Cl6 90.83(12) . .
Cl3 Sb1 Cl6 89.12(5) 3_655 .
Cl3 Sb1 Cl6 89.12(5) . .
Cl2 Sb1 Cl7 90.73(12) . .
Cl3 Sb1 Cl7 90.88(5) 3_655 .
Cl3 Sb1 Cl7 90.88(5) . .
Cl6 Sb1 Cl7 178.45(12) . .
Cl2 Sb1 Cl4 179.77(11) . .
Cl3 Sb1 Cl4 90.12(3) 3_655 .
Cl3 Sb1 Cl4 90.12(3) . .
Cl6 Sb1 Cl4 88.95(9) . .
Cl7 Sb1 Cl4 89.50(10) . .
C1 N1 C2 106.0(4) . .
C1 N1 Fe1 125.1(3) . .
C2 N1 Fe1 126.9(3) . .
C4 N2 C4 105.9(5) . 3
C4 N2 Fe1 116.2(3) . .
C4 N2 Fe1 116.2(3) 3 .
C6 N3 C6 106.6(6) 3 .
C6 N3 Fe1 118.7(3) 3 .
C6 N3 Fe1 118.7(3) . .
N1 C1 C5 122.0(4) . 3
N1 C1 C8 110.0(4) . .
C5 C1 C8 127.8(4) 3 .
N1 C2 C3 120.3(4) . .
N1 C2 C9 110.0(4) . .
C3 C2 C9 129.5(4) . .
C4 C3 C2 121.7(4) . .
C4 C3 C15 118.0(4) . .
C2 C3 C15 120.3(4) . .
N2 C4 C3 121.2(4) . .
N2 C4 C10 110.4(4) . .
C3 C4 C10 128.0(4) . .
C6 C5 C1 123.4(4) . 3
C6 C5 C21 119.9(4) . .
C1 C5 C21 116.7(4) 3 .
N3 C6 C5 121.8(5) . .
N3 C6 C7 109.4(4) . .
C5 C6 C7 128.5(4) . .
C7 C7 C6 107.1(3) 3 .
C7 C7 C11 124.7(3) 3 .
C6 C7 C11 128.2(5) . .
C9 C8 C1 106.2(4) . .
C9 C8 C12 126.1(5) . .
C1 C8 C12 127.4(5) . .
C8 C9 C2 107.3(4) . .
C8 C9 C13 124.0(5) . .
C2 C9 C13 128.5(5) . .
C10 C10 C4 106.5(3) 3 .
C10 C10 C14 124.5(3) 3 .
C4 C10 C14 128.8(4) . .
C7 C11 H11A 109.5 . .
C7 C11 H11B 109.5 . .
H11A C11 H11B 109.5 . .
C7 C11 H11C 109.5 . .
H11A C11 H11C 109.5 . .
H11B C11 H11C 109.5 . .
C8 C12 H12A 109.5 . .
C8 C12 H12B 109.5 . .
H12A C12 H12B 109.5 . .
C8 C12 H12C 109.5 . .
H12A C12 H12C 109.5 . .
H12B C12 H12C 109.5 . .
C9 C13 H13A 109.5 . .
C9 C13 H13B 109.5 . .
H13A C13 H13B 109.5 . .
C9 C13 H13C 109.5 . .
H13A C13 H13C 109.5 . .
H13B C13 H13C 109.5 . .
C10 C14 H14C 109.5 . .
C10 C14 H14A 109.5 . .
H14C C14 H14A 109.5 . .
C10 C14 H14B 109.5 . .
H14C C14 H14B 109.5 . .
H14A C14 H14B 109.5 . .
C20 C15 C16 119.5(4) . .
C20 C15 C3 121.9(4) . .
C16 C15 C3 118.5(4) . .
C17 C16 C15 119.4(5) . .
C17 C16 H16A 120.3 . .
C15 C16 H16A 120.3 . .
C18 C17 C16 120.1(5) . .
C18 C17 H17A 119.9 . .
C16 C17 H17A 119.9 . .
C17 C18 C19 120.6(5) . .
C17 C18 H18A 119.7 . .
C19 C18 H18A 119.7 . .
C18 C19 C20 120.2(5) . .
C18 C19 H19A 119.9 . .
C20 C19 H19A 119.9 . .
C15 C20 C19 120.1(5) . .
C15 C20 H20A 119.9 . .
C19 C20 H20A 119.9 . .
C26 C21 C22 119.8(4) . .
C26 C21 C5 120.2(4) . .
C22 C21 C5 120.0(4) . .
C23 C22 C21 119.6(5) . .
C23 C22 H22A 120.2 . .
C21 C22 H22A 120.2 . .
C24 C23 C22 120.1(5) . .
C24 C23 H23A 119.9 . .
C22 C23 H23A 119.9 . .
C25 C24 C23 121.2(5) . .
C25 C24 H24A 119.4 . .
C23 C24 H24A 119.4 . .
C24 C25 C26 119.9(5) . .
C24 C25 H25A 120.0 . .
C26 C25 H25A 120.0 . .
C21 C26 C25 119.3(5) . .
C21 C26 H26A 120.3 . .
C25 C26 H26A 120.3 . .

loop_
_geom_bond_atom_site_label_1
_geom_bond_atom_site_label_2
_geom_bond_distance
_geom_bond_site_symmetry_2
Fe1 N2 2.030(5) .
Fe1 N3 2.035(6) .
Fe1 N1 2.063(4) 3
Fe1 N1 2.063(4) .
Fe1 Cl1 2.2252(18) .
Sb1 Cl2 2.354(2) .
Sb1 Cl3 2.3577(14) 3_655
Sb1 Cl3 2.3577(14) .
Sb1 Cl6 2.366(3) .
Sb1 Cl7 2.366(3) .
Sb1 Cl4 2.3991(19) .
N1 C1 1.371(5) .
N1 C2 1.384(6) .
N2 C4 1.391(5) .
N2 C4 1.391(5) 3
N3 C6 1.380(6) 3
N3 C6 1.380(6) .
C1 C5 1.418(7) 3
C1 C8 1.453(7) .
C2 C3 1.409(6) .
C2 C9 1.432(7) .
C3 C4 1.404(6) .
C3 C15 1.475(6) .
C4 C10 1.444(6) .
C5 C6 1.388(7) .
C5 C1 1.418(7) 3
C5 C21 1.498(6) .
C6 C7 1.448(7) .
C7 C7 1.362(10) 3
C7 C11 1.502(7) .
C8 C9 1.368(7) .
C8 C12 1.503(7) .
C9 C13 1.501(7) .
C10 C10 1.398(9) 3
C10 C14 1.494(6) .
C11 H11A 0.9800 .
C11 H11B 0.9800 .
C11 H11C 0.9800 .
C12 H12A 0.9800 .
C12 H12B 0.9800 .
C12 H12C 0.9800 .
C13 H13A 0.9800 .
C13 H13B 0.9800 .
C13 H13C 0.9800 .
C14 H14C 0.9800 .
C14 H14A 0.9800 .
C14 H14B 0.9800 .
C15 C20 1.389(7) .
C15 C16 1.413(7) .
C16 C17 1.404(7) .
C16 H16A 0.9500 .
C17 C18 1.378(9) .
C17 H17A 0.9500 .
C18 C19 1.382(9) .
C18 H18A 0.9500 .
C19 C20 1.398(7) .
C19 H19A 0.9500 .
C20 H20A 0.9500 .
C21 C26 1.379(7) .
C21 C22 1.396(7) .
C22 C23 1.386(8) .
C22 H22A 0.9500 .
C23 C24 1.361(9) .
C23 H23A 0.9500 .
C24 C25 1.360(9) .
C24 H24A 0.9500 .
C25 C26 1.405(8) .
C25 H25A 0.9500 .
C26 H26A 0.9500 .

loop_
_geom_torsion_atom_site_label_1
_geom_torsion_atom_site_label_2
_geom_torsion_atom_site_label_3
_geom_torsion_atom_site_label_4
_geom_torsion
_geom_torsion_site_symmetry_1
_geom_torsion_site_symmetry_4
C2 N1 C1 C5 -169.8(4) . 3
Fe1 N1 C1 C5 25.4(7) . 3
C2 N1 C1 C8 5.8(5) . .
Fe1 N1 C1 C8 -159.0(3) . .
C1 N1 C2 C3 167.4(4) . .
Fe1 N1 C2 C3 -28.2(6) . .
C1 N1 C2 C9 -6.9(6) . .
Fe1 N1 C2 C9 157.5(3) . .
N1 C2 C3 C4 20.6(7) . .
C9 C2 C3 C4 -166.3(5) . .
N1 C2 C3 C15 -160.5(4) . .
C9 C2 C3 C15 12.6(8) . .
C4 N2 C4 C3 167.8(3) 3 .
Fe1 N2 C4 C3 -61.6(6) . .
C4 N2 C4 C10 -5.2(7) 3 .
Fe1 N2 C4 C10 125.4(4) . .
C2 C3 C4 N2 27.2(8) . .
C15 C3 C4 N2 -151.7(5) . .
C2 C3 C4 C10 -161.1(5) . .
C15 C3 C4 C10 20.0(8) . .
C6 N3 C6 C5 169.9(3) 3 .
Fe1 N3 C6 C5 -52.6(7) . .
C6 N3 C6 C7 -5.1(7) 3 .
Fe1 N3 C6 C7 132.3(4) . .
C1 C5 C6 N3 19.5(8) 3 .
C21 C5 C6 N3 -161.9(5) . .
C1 C5 C6 C7 -166.5(5) 3 .
C21 C5 C6 C7 12.1(8) . .
N3 C6 C7 C7 3.2(4) . 3
C5 C6 C7 C7 -171.4(4) . 3
N3 C6 C7 C11 -175.0(5) . .
C5 C6 C7 C11 10.4(8) . .
N1 C1 C8 C9 -2.5(6) . .
C5 C1 C8 C9 172.7(5) 3 .
N1 C1 C8 C12 171.5(5) . .
C5 C1 C8 C12 -13.3(9) 3 .
C1 C8 C9 C2 -1.7(6) . .
C12 C8 C9 C2 -175.8(5) . .
C1 C8 C9 C13 174.2(5) . .
C12 C8 C9 C13 0.1(9) . .
N1 C2 C9 C8 5.4(6) . .
C3 C2 C9 C8 -168.2(5) . .
N1 C2 C9 C13 -170.2(5) . .
C3 C2 C9 C13 16.1(9) . .
N2 C4 C10 C10 3.3(5) . 3
C3 C4 C10 C10 -169.2(4) . 3
N2 C4 C10 C14 -172.6(5) . .
C3 C4 C10 C14 15.0(9) . .
C4 C3 C15 C20 -129.0(5) . .
C2 C3 C15 C20 52.1(7) . .
C4 C3 C15 C16 49.2(6) . .
C2 C3 C15 C16 -129.7(5) . .
C20 C15 C16 C17 0.5(7) . .
C3 C15 C16 C17 -177.7(5) . .
C15 C16 C17 C18 0.5(8) . .
C16 C17 C18 C19 -0.5(9) . .
C17 C18 C19 C20 -0.6(9) . .
C16 C15 C20 C19 -1.6(8) . .
C3 C15 C20 C19 176.6(5) . .
C18 C19 C20 C15 1.7(9) . .
C6 C5 C21 C26 -120.2(6) . .
C1 C5 C21 C26 58.4(6) 3 .
C6 C5 C21 C22 60.3(7) . .
C1 C5 C21 C22 -121.0(5) 3 .
C26 C21 C22 C23 0.0(8) . .
C5 C21 C22 C23 179.5(5) . .
C21 C22 C23 C24 0.9(9) . .
C22 C23 C24 C25 -0.4(10) . .
C23 C24 C25 C26 -0.9(10) . .
C22 C21 C26 C25 -1.4(8) . .
C5 C21 C26 C25 179.2(5) . .
C24 C25 C26 C21 1.8(9) . .
